data_7209212
loop_
_publ_author_name
'Bukenya, Shamim'
'Munshi, Tasnim'
'Scowen, Ian J.'
'Skyner, Rachael'
'Whitaker, Darren A.'
'Seaton, Colin C.'

_publ_section_title
;
 Building multi-component crystals from cations and co-crystals: the use
 of chaperones
;
_journal_issue 12
_journal_name_full CrystEngComm
_journal_page_first 2241
_journal_paper_doi 10.1039/c2ce26498f
_journal_volume 15
_journal_year 2013
_chemical_formula_moiety 'C7 H3 N2 O6, C9 H10 N O2, 2(H4 N)'
_chemical_formula_sum 'C16 H21 N5 O8'
_chemical_formula_weight 411.38
_chemical_name_common 'Ammonium 3,5-dinitrobenzoate 4-(N,N'-dimethylamino)benzoate'
_chemical_name_systematic
;
Ammonium 3,5-dinitrobenzoate 4-(N,N'-dimethylamino)benzoate
;
_space_group_IT_number 2
_symmetry_cell_setting triclinic
_symmetry_space_group_name_Hall '-P 1'
_symmetry_space_group_name_H-M 'P -1'
_atom_sites_solution_hydrogens geom
_atom_sites_solution_primary direct
_atom_sites_solution_secondary difmap
_audit_creation_method SHELXL-97
_cell_angle_alpha 83.049(4)
_cell_angle_beta 82.207(4)
_cell_angle_gamma 86.054(4)
_cell_formula_units_Z 2
_cell_length_a 6.1722(4)
_cell_length_b 8.4443(6)
_cell_length_c 18.7848(12)
_cell_measurement_reflns_used 3866
_cell_measurement_temperature 296(2)
_cell_measurement_theta_max 22.17
_cell_measurement_theta_min 2.20
_cell_volume 961.52(11)
_computing_cell_refinement 'Bruker SAINT'
_computing_data_collection 'Bruker APEX2'
_computing_data_reduction 'Bruker SAINT'
_computing_molecular_graphics CrystalMaker
_computing_publication_material CrystalMaker
_computing_structure_refinement 'SHELXL-97 (Sheldrick, 2008)'
_computing_structure_solution 'SHELXS-97 (Sheldrick, 2008)'
_diffrn_ambient_temperature 296(2)
_diffrn_measured_fraction_theta_full 0.980
_diffrn_measured_fraction_theta_max 0.980
_diffrn_measurement_device_type 'Bruker APEX-II CCD'
_diffrn_measurement_method '\f and \w scans'
_diffrn_radiation_monochromator graphite
_diffrn_radiation_source 'fine-focus sealed tube'
_diffrn_radiation_type MoK\a
_diffrn_radiation_wavelength 0.71073
_diffrn_reflns_av_R_equivalents 0.1009
_diffrn_reflns_av_sigmaI/netI 0.1038
_diffrn_reflns_limit_h_max 7
_diffrn_reflns_limit_h_min -7
_diffrn_reflns_limit_k_max 9
_diffrn_reflns_limit_k_min -10
_diffrn_reflns_limit_l_max 22
_diffrn_reflns_limit_l_min -22
_diffrn_reflns_number 17084
_diffrn_reflns_theta_full 25.00
_diffrn_reflns_theta_max 25.00
_diffrn_reflns_theta_min 2.43
_exptl_absorpt_coefficient_mu 0.115
_exptl_absorpt_correction_T_max 0.9933
_exptl_absorpt_correction_T_min 0.9618
_exptl_absorpt_correction_type multi-scan
_exptl_absorpt_process_details 'Bruker ApexII v2011-4.1'
_exptl_crystal_colour red
_exptl_crystal_density_diffrn 1.421
_exptl_crystal_density_meas ?
_exptl_crystal_density_method 'not measured'
_exptl_crystal_description needle
_exptl_crystal_F_000 432
_exptl_crystal_size_max 0.34
_exptl_crystal_size_mid 0.11
_exptl_crystal_size_min 0.06
_refine_diff_density_max 0.220
_refine_diff_density_min -0.236
_refine_diff_density_rms 0.059
_refine_ls_extinction_method none
_refine_ls_goodness_of_fit_ref 0.863
_refine_ls_hydrogen_treatment mixed
_refine_ls_matrix_type full
_refine_ls_number_parameters 296
_refine_ls_number_reflns 3323
_refine_ls_number_restraints 0
_refine_ls_restrained_S_all 0.863
_refine_ls_R_factor_all 0.1685
_refine_ls_R_factor_gt 0.0599
_refine_ls_shift/su_max 0.037
_refine_ls_shift/su_mean 0.002
_refine_ls_structure_factor_coef Fsqd
_refine_ls_weighting_details 'calc w=1/[\s^2^(Fo^2^)+(0.0949P)^2^+0.0000P] where P=(Fo^2^+2Fc^2^)/3'
_refine_ls_weighting_scheme calc
_refine_ls_wR_factor_gt 0.1431
_refine_ls_wR_factor_ref 0.1721
_reflns_number_gt 1474
_reflns_number_total 3323
_reflns_threshold_expression >2sigma(I)
_cod_data_source_file c2ce26498f.txt
_cod_data_source_block III
_cod_depositor_comments
;
The following automatic conversions were performed:

'_symmetry_cell_setting' value 'Triclinic' changed to 'triclinic'
according to /home/saulius/struct/CIF-dictionaries/cif_core.dic
dictionary named 'cif_core.dic' version 2.4.2 from 2011-04-26.

Automatic conversion script
Id: cif_fix_values 1891 2012-01-12 08:04:46Z andrius 

The following automatic conversions were performed:

'_exptl_crystal_density_meas' value 'not measured' was changed to '?'
- the value is perceived as not measured.

Automatic conversion script
Id: cif_fix_values 3008 2015-01-20 13:52:24Z robertas 
;
_cod_original_sg_symbol_H-M P-1
_cod_database_code 7209212

loop_
_symmetry_equiv_pos_as_xyz
'x, y, z'
'-x, -y, -z'

loop_
_atom_site_label
_atom_site_type_symbol
_atom_site_fract_x
_atom_site_fract_y
_atom_site_fract_z
_atom_site_U_iso_or_equiv
_atom_site_adp_type
_atom_site_occupancy
_atom_site_symmetry_multiplicity
_atom_site_calc_flag
_atom_site_refinement_flags
O1A O 0.0030(4) 0.5538(3) 0.08695(13) 0.0560(7) Uani 1 1 d .
O2A O 0.3386(4) 0.6365(3) 0.07353(14) 0.0674(8) Uani 1 1 d .
C1A C 0.2139(5) 0.4799(4) 0.18304(17) 0.0365(8) Uani 1 1 d .
C2A C 0.4045(5) 0.4931(4) 0.21354(18) 0.0404(9) Uani 1 1 d .
H2A H 0.5184 0.5488 0.1864 0.049 Uiso 1 1 calc R
C3A C 0.4289(5) 0.4259(4) 0.28271(18) 0.0393(9) Uani 1 1 d .
H3A H 0.5577 0.4383 0.3015 0.047 Uiso 1 1 calc R
C4A C 0.2627(5) 0.3390(4) 0.32526(18) 0.0384(8) Uani 1 1 d .
C5A C 0.0740(5) 0.3233(4) 0.29332(18) 0.0434(9) Uani 1 1 d .
H5A H -0.0390 0.2647 0.3193 0.052 Uiso 1 1 calc R
C6A C 0.0527(5) 0.3929(4) 0.22423(18) 0.0420(9) Uani 1 1 d .
H6A H -0.0752 0.3805 0.2049 0.050 Uiso 1 1 calc R
C7A C 0.1845(6) 0.5620(4) 0.10967(19) 0.0455(9) Uani 1 1 d .
N1A N 0.2851(4) 0.2701(3) 0.39417(15) 0.0454(8) Uani 1 1 d .
C8A C 0.4488(6) 0.3241(5) 0.4337(2) 0.0687(13) Uani 1 1 d .
H8A1 H 0.5926 0.2999 0.4096 0.103 Uiso 1 1 calc R
H8A2 H 0.4342 0.2705 0.4820 0.103 Uiso 1 1 calc R
H8A3 H 0.4274 0.4373 0.4354 0.103 Uiso 1 1 calc R
C9A C 0.1044(6) 0.1913(5) 0.43901(19) 0.0585(11) Uani 1 1 d .
H9A1 H -0.0095 0.2696 0.4523 0.088 Uiso 1 1 calc R
H9A2 H 0.1549 0.1359 0.4819 0.088 Uiso 1 1 calc R
H9A3 H 0.0481 0.1164 0.4125 0.088 Uiso 1 1 calc R
O1B O 1.0086(4) 0.9742(3) -0.10896(14) 0.0634(8) Uani 1 1 d .
O2B O 0.6628(5) 0.9044(3) -0.09176(14) 0.0685(8) Uani 1 1 d .
C1B C 0.7955(5) 1.0432(4) -0.20441(17) 0.0396(9) Uani 1 1 d .
C2B C 0.6250(5) 1.0019(4) -0.23811(18) 0.0419(9) Uani 1 1 d .
H2B H 0.5228 0.9324 -0.2133 0.050 Uiso 1 1 calc R
C3B C 0.6069(5) 1.0639(4) -0.30837(18) 0.0394(9) Uani 1 1 d .
C4B C 0.7487(5) 1.1723(4) -0.34670(18) 0.0426(9) Uani 1 1 d .
H4B H 0.7321 1.2160 -0.3937 0.051 Uiso 1 1 calc R
C5B C 0.9153(5) 1.2124(4) -0.31212(19) 0.0414(9) Uani 1 1 d .
C6B C 0.9407(5) 1.1502(4) -0.24218(19) 0.0399(9) Uani 1 1 d .
H6B H 1.0558 1.1804 -0.2204 0.048 Uiso 1 1 calc R
C7B C 0.8250(7) 0.9680(4) -0.1287(2) 0.0490(10) Uani 1 1 d .
N1B N 0.4297(5) 1.0140(4) -0.34360(19) 0.0494(8) Uani 1 1 d .
O3B O 0.2967(4) 0.9271(3) -0.30783(15) 0.0660(8) Uani 1 1 d .
O4B O 0.4220(4) 1.0646(3) -0.40752(16) 0.0723(9) Uani 1 1 d .
N2B N 1.0729(5) 1.3246(4) -0.3525(2) 0.0560(9) Uani 1 1 d .
O5B O 1.0319(5) 1.3935(3) -0.41049(16) 0.0769(9) Uani 1 1 d .
O6B O 1.2365(4) 1.3418(3) -0.32458(16) 0.0721(9) Uani 1 1 d .
N1C N 0.2646(8) 0.6932(6) -0.0671(2) 0.0561(10) Uani 1 1 d .
H1C H 0.277(6) 0.680(5) -0.005(3) 0.097(14) Uiso 1 1 d .
H2C H 0.176(7) 0.787(6) -0.077(2) 0.094(17) Uiso 1 1 d .
H3C H 0.185(6) 0.619(5) -0.078(2) 0.075(15) Uiso 1 1 d .
H4C H 0.386(6) 0.690(5) -0.090(2) 0.065(16) Uiso 1 1 d .
N1D N 0.7225(7) 0.8122(5) 0.0519(2) 0.0567(10) Uani 1 1 d .
H1D H 0.824(7) 0.709(6) 0.059(2) 0.097(16) Uiso 1 1 d .
H2D H 0.583(8) 0.765(6) 0.073(2) 0.107(17) Uiso 1 1 d .
H3D H 0.726(5) 0.838(4) 0.002(2) 0.053(11) Uiso 1 1 d .
H4D H 0.758(7) 0.890(6) 0.070(2) 0.080(17) Uiso 1 1 d .

loop_
_atom_site_aniso_label
_atom_site_aniso_U_11
_atom_site_aniso_U_22
_atom_site_aniso_U_33
_atom_site_aniso_U_23
_atom_site_aniso_U_13
_atom_site_aniso_U_12
O1A 0.0572(16) 0.0482(18) 0.0650(17) 0.0060(13) -0.0262(13) -0.0062(13)
O2A 0.0677(18) 0.078(2) 0.0555(17) 0.0174(15) -0.0166(14) -0.0263(16)
C1A 0.038(2) 0.029(2) 0.043(2) -0.0047(17) -0.0092(16) -0.0008(16)
C2A 0.0371(19) 0.030(2) 0.054(2) -0.0038(18) -0.0015(16) -0.0062(16)
C3A 0.0370(19) 0.033(2) 0.049(2) -0.0014(18) -0.0118(16) -0.0061(16)
C4A 0.040(2) 0.028(2) 0.048(2) -0.0083(18) -0.0067(16) 0.0001(16)
C5A 0.041(2) 0.039(2) 0.052(2) -0.0058(19) -0.0047(17) -0.0118(17)
C6A 0.0348(19) 0.043(2) 0.052(2) -0.0085(19) -0.0137(17) -0.0033(17)
C7A 0.051(2) 0.033(2) 0.054(2) -0.0056(19) -0.0124(19) -0.0030(19)
N1A 0.0481(18) 0.0412(19) 0.0456(18) 0.0080(15) -0.0087(14) -0.0113(15)
C8A 0.071(3) 0.078(3) 0.060(3) 0.005(2) -0.024(2) -0.021(2)
C9A 0.065(2) 0.058(3) 0.052(2) 0.006(2) -0.0107(19) -0.013(2)
O1B 0.0759(18) 0.0456(18) 0.0746(19) -0.0009(14) -0.0373(15) -0.0010(14)
O2B 0.0772(19) 0.070(2) 0.0570(17) 0.0103(15) -0.0143(14) -0.0126(16)
C1B 0.044(2) 0.032(2) 0.043(2) -0.0053(17) -0.0100(16) 0.0030(17)
C2B 0.048(2) 0.025(2) 0.053(2) -0.0032(18) -0.0082(17) -0.0003(16)
C3B 0.041(2) 0.028(2) 0.052(2) -0.0087(18) -0.0147(17) 0.0042(16)
C4B 0.053(2) 0.023(2) 0.052(2) -0.0026(18) -0.0098(18) 0.0028(17)
C5B 0.047(2) 0.023(2) 0.054(2) -0.0065(18) -0.0021(17) -0.0032(17)
C6B 0.038(2) 0.026(2) 0.058(2) -0.0158(18) -0.0107(17) 0.0046(16)
C7B 0.057(3) 0.035(2) 0.057(3) -0.007(2) -0.018(2) 0.003(2)
N1B 0.052(2) 0.0315(19) 0.068(2) -0.0095(17) -0.0203(18) 0.0030(16)
O3B 0.0526(17) 0.0543(19) 0.096(2) -0.0159(16) -0.0153(15) -0.0138(15)
O4B 0.095(2) 0.056(2) 0.074(2) -0.0036(16) -0.0445(16) -0.0006(15)
N2B 0.057(2) 0.032(2) 0.080(3) -0.0160(19) 0.0012(19) -0.0091(17)
O5B 0.108(2) 0.051(2) 0.068(2) 0.0100(16) -0.0029(17) -0.0218(17)
O6B 0.0614(18) 0.0439(18) 0.112(2) -0.0108(16) -0.0048(16) -0.0204(14)
N1C 0.052(3) 0.056(3) 0.061(3) 0.002(2) -0.010(2) -0.010(2)
N1D 0.070(3) 0.048(3) 0.054(3) 0.004(2) -0.017(2) -0.014(2)

loop_
_atom_type_symbol
_atom_type_description
_atom_type_scat_dispersion_real
_atom_type_scat_dispersion_imag
_atom_type_scat_source
C C 0.0033 0.0016 'International Tables Vol C Tables 4.2.6.8 and 6.1.1.4'
H H 0.0000 0.0000 'International Tables Vol C Tables 4.2.6.8 and 6.1.1.4'
N N 0.0061 0.0033 'International Tables Vol C Tables 4.2.6.8 and 6.1.1.4'
O O 0.0106 0.0060 'International Tables Vol C Tables 4.2.6.8 and 6.1.1.4'

loop_
_geom_angle_atom_site_label_1
_geom_angle_atom_site_label_2
_geom_angle_atom_site_label_3
_geom_angle
C6A C1A C2A 117.1(3)
C6A C1A C7A 121.8(3)
C2A C1A C7A 121.1(3)
C3A C2A C1A 121.8(3)
C3A C2A H2A 119.1
C1A C2A H2A 119.1
C2A C3A C4A 121.1(3)
C2A C3A H3A 119.4
C4A C3A H3A 119.4
N1A C4A C3A 121.9(3)
N1A C4A C5A 121.6(3)
C3A C4A C5A 116.5(3)
C6A C5A C4A 121.2(3)
C6A C5A H5A 119.4
C4A C5A H5A 119.4
C5A C6A C1A 122.2(3)
C5A C6A H6A 118.9
C1A C6A H6A 118.9
O1A C7A O2A 122.7(3)
O1A C7A C1A 118.1(3)
O2A C7A C1A 119.3(3)
C4A N1A C9A 120.7(3)
C4A N1A C8A 120.2(3)
C9A N1A C8A 115.1(3)
N1A C8A H8A1 109.5
N1A C8A H8A2 109.5
H8A1 C8A H8A2 109.5
N1A C8A H8A3 109.5
H8A1 C8A H8A3 109.5
H8A2 C8A H8A3 109.5
N1A C9A H9A1 109.5
N1A C9A H9A2 109.5
H9A1 C9A H9A2 109.5
N1A C9A H9A3 109.5
H9A1 C9A H9A3 109.5
H9A2 C9A H9A3 109.5
C6B C1B C2B 118.5(3)
C6B C1B C7B 121.1(3)
C2B C1B C7B 120.3(3)
C3B C2B C1B 119.9(3)
C3B C2B H2B 120.1
C1B C2B H2B 120.1
C2B C3B C4B 122.5(3)
C2B C3B N1B 118.8(3)
C4B C3B N1B 118.7(3)
C5B C4B C3B 116.6(3)
C5B C4B H4B 121.7
C3B C4B H4B 121.7
C4B C5B C6B 122.4(3)
C4B C5B N2B 117.8(3)
C6B C5B N2B 119.8(3)
C5B C6B C1B 120.1(3)
C5B C6B H6B 119.9
C1B C6B H6B 119.9
O1B C7B O2B 125.9(4)
O1B C7B C1B 117.1(3)
O2B C7B C1B 117.0(3)
O3B N1B O4B 123.8(3)
O3B N1B C3B 118.2(3)
O4B N1B C3B 118.0(3)
O5B N2B O6B 124.8(3)
O5B N2B C5B 118.5(3)
O6B N2B C5B 116.7(4)
H1C N1C H2C 107(3)
H1C N1C H3C 111(3)
H2C N1C H3C 102(3)
H1C N1C H4C 110(3)
H2C N1C H4C 116(4)
H3C N1C H4C 110(4)
H1D N1D H2D 98(3)
H1D N1D H3D 105(3)
H2D N1D H3D 111(3)
H1D N1D H4D 115(4)
H2D N1D H4D 117(4)
H3D N1D H4D 110(4)

loop_
_geom_bond_atom_site_label_1
_geom_bond_atom_site_label_2
_geom_bond_distance
O1A C7A 1.261(4)
O2A C7A 1.251(4)
C1A C6A 1.372(4)
C1A C2A 1.393(4)
C1A C7A 1.494(4)
C2A C3A 1.377(4)
C2A H2A 0.9300
C3A C4A 1.403(4)
C3A H3A 0.9300
C4A N1A 1.374(4)
C4A C5A 1.402(4)
C5A C6A 1.378(4)
C5A H5A 0.9300
C6A H6A 0.9300
N1A C9A 1.452(4)
N1A C8A 1.459(4)
C8A H8A1 0.9600
C8A H8A2 0.9600
C8A H8A3 0.9600
C9A H9A1 0.9600
C9A H9A2 0.9600
C9A H9A3 0.9600
O1B C7B 1.245(4)
O2B C7B 1.252(4)
C1B C6B 1.381(4)
C1B C2B 1.384(4)
C1B C7B 1.515(5)
C2B C3B 1.376(4)
C2B H2B 0.9300
C3B C4B 1.380(4)
C3B N1B 1.462(4)
C4B C5B 1.370(4)
C4B H4B 0.9300
C5B C6B 1.380(4)
C5B N2B 1.473(4)
C6B H6B 0.9300
N1B O3B 1.216(3)
N1B O4B 1.231(4)
N2B O5B 1.221(4)
N2B O6B 1.224(4)
N1C H1C 1.18(5)
N1C H2C 0.95(5)
N1C H3C 0.88(4)
N1C H4C 0.81(4)
N1D H1D 1.04(5)
N1D H2D 0.98(5)
N1D H3D 0.93(4)
N1D H4D 0.83(5)
